data_7021244
loop_
_publ_author_name
'Li, Junye'
'Zheng, Tingting'
'Sun, Hongjian'
'Xu, Wengang'
'Li, Xiaoyan'

_publ_section_title
;
 Selective C-F/C-H bond activation of fluoroarenes by cobalt complex
 supported with phosphine ligands.
;
_journal_issue 16
_journal_name_full 'Dalton transactions (Cambridge, England : 2003)'
_journal_page_first 5740
_journal_page_last 5748
_journal_paper_doi 10.1039/c3dt33074e
_journal_volume 42
_journal_year 2013
_chemical_formula_moiety 'C22 H36 Co F7 P4'
_chemical_formula_sum 'C22 H36 Co F7 P4'
_chemical_formula_weight 616.32
_chemical_name_systematic
;
?
;
_space_group_IT_number 61
_symmetry_cell_setting orthorhombic
_symmetry_space_group_name_Hall '-P 2ac 2ab'
_symmetry_space_group_name_H-M 'P b c a'
_atom_sites_solution_hydrogens geom
_atom_sites_solution_primary direct
_atom_sites_solution_secondary difmap
_audit_creation_method SHELXL-97
_cell_angle_alpha 90.00
_cell_angle_beta 90.00
_cell_angle_gamma 90.00
_cell_formula_units_Z 8
_cell_length_a 16.1878(19)
_cell_length_b 18.288(2)
_cell_length_c 18.646(2)
_cell_measurement_reflns_used 4648
_cell_measurement_temperature 273(2)
_cell_measurement_theta_max 22.41
_cell_measurement_theta_min 2.48
_cell_volume 5520.0(11)
_computing_cell_refinement 'Bruker SMART'
_computing_data_collection 'Bruker SMART'
_computing_data_reduction 'Bruker SAINT'
_computing_molecular_graphics 'Bruker SHELXTL'
_computing_publication_material 'Bruker SHELXTL'
_computing_structure_refinement 'SHELXL-97 (Sheldrick, 1997)'
_computing_structure_solution 'SHELXS-97 (Sheldrick, 1990)'
_diffrn_ambient_temperature 273(2)
_diffrn_measured_fraction_theta_full 0.999
_diffrn_measured_fraction_theta_max 0.999
_diffrn_measurement_device_type 'CCD area detector'
_diffrn_measurement_method 'phi and omega scans'
_diffrn_radiation_monochromator graphite
_diffrn_radiation_source 'fine-focus sealed tube'
_diffrn_radiation_type MoK\a
_diffrn_radiation_wavelength 0.71073
_diffrn_reflns_av_R_equivalents 0.0521
_diffrn_reflns_av_sigmaI/netI 0.0353
_diffrn_reflns_limit_h_max 13
_diffrn_reflns_limit_h_min -19
_diffrn_reflns_limit_k_max 21
_diffrn_reflns_limit_k_min -21
_diffrn_reflns_limit_l_max 22
_diffrn_reflns_limit_l_min -22
_diffrn_reflns_number 27825
_diffrn_reflns_theta_full 25.05
_diffrn_reflns_theta_max 25.05
_diffrn_reflns_theta_min 2.00
_exptl_absorpt_coefficient_mu 0.911
_exptl_absorpt_correction_T_max 0.9144
_exptl_absorpt_correction_T_min 0.8754
_exptl_absorpt_correction_type multi-scan
_exptl_absorpt_process_details sadbas
_exptl_crystal_colour red
_exptl_crystal_density_diffrn 1.483
_exptl_crystal_density_method 'not measured'
_exptl_crystal_description block
_exptl_crystal_F_000 2544
_exptl_crystal_size_max 0.15
_exptl_crystal_size_mid 0.12
_exptl_crystal_size_min 0.10
_refine_diff_density_max 0.574
_refine_diff_density_min -0.225
_refine_diff_density_rms 0.058
_refine_ls_extinction_method none
_refine_ls_goodness_of_fit_ref 1.009
_refine_ls_hydrogen_treatment constr
_refine_ls_matrix_type full
_refine_ls_number_parameters 307
_refine_ls_number_reflns 4886
_refine_ls_number_restraints 0
_refine_ls_restrained_S_all 1.009
_refine_ls_R_factor_all 0.0614
_refine_ls_R_factor_gt 0.0384
_refine_ls_shift/su_max 0.000
_refine_ls_shift/su_mean 0.000
_refine_ls_structure_factor_coef Fsqd
_refine_ls_weighting_details 'calc w=1/[\s^2^(Fo^2^)+(0.0507P)^2^+2.7202P] where P=(Fo^2^+2Fc^2^)/3'
_refine_ls_weighting_scheme calc
_refine_ls_wR_factor_gt 0.0909
_refine_ls_wR_factor_ref 0.1047
_reflns_number_gt 3518
_reflns_number_total 4886
_reflns_threshold_expression >2sigma(I)
_cod_data_source_file c3dt33074e.txt
_cod_data_source_block 6
_cod_depositor_comments
;
The following automatic conversions were performed:

'_symmetry_cell_setting' value 'Orthorhombic' changed to
'orthorhombic' according to
/home/saulius/struct/CIF-dictionaries/cif_core.dic dictionary named
'cif_core.dic' version 2.4.2 from 2011-04-26.

Automatic conversion script
Id: cif_fix_values 1891 2012-01-12 08:04:46Z andrius 
;
_cod_original_cell_volume 5519.9(11)
_cod_original_sg_symbol_H-M 'Pbca '
_cod_database_code 7021244

loop_
_symmetry_equiv_pos_as_xyz
'x, y, z'
'-x+1/2, -y, z+1/2'
'-x, y+1/2, -z+1/2'
'x+1/2, -y+1/2, -z'
'-x, -y, -z'
'x-1/2, y, -z-1/2'
'x, -y-1/2, z-1/2'
'-x-1/2, y-1/2, z'

loop_
_atom_site_label
_atom_site_type_symbol
_atom_site_fract_x
_atom_site_fract_y
_atom_site_fract_z
_atom_site_U_iso_or_equiv
_atom_site_adp_type
_atom_site_occupancy
_atom_site_symmetry_multiplicity
_atom_site_calc_flag
_atom_site_refinement_flags
Co1 Co 0.19095(2) 0.21933(2) 0.40597(2) 0.03596(13) Uani 1 1 d .
P1 P 0.14601(6) 0.12473(5) 0.46627(6) 0.0594(3) Uani 1 1 d .
P2 P 0.07316(5) 0.24196(5) 0.35122(5) 0.0478(2) Uani 1 1 d .
P3 P 0.20533(6) 0.28570(5) 0.50328(5) 0.0504(2) Uani 1 1 d .
P4 P 0.26389(5) 0.29671(5) 0.34301(4) 0.0429(2) Uani 1 1 d .
F1 F 0.36755(11) 0.15544(11) 0.45405(10) 0.0578(5) Uani 1 1 d .
F2 F 0.49677(13) 0.07853(12) 0.45827(12) 0.0752(6) Uani 1 1 d .
F3 F 0.60253(14) -0.00761(14) 0.38904(16) 0.0987(8) Uani 1 1 d .
F4 F 0.57063(15) -0.05667(13) 0.25711(16) 0.0991(9) Uani 1 1 d .
F5 F 0.42883(16) -0.02425(13) 0.19153(13) 0.0862(7) Uani 1 1 d .
F6 F 0.28616(15) 0.04083(13) 0.19574(11) 0.0799(7) Uani 1 1 d .
F7 F 0.18185(13) 0.12483(12) 0.26182(12) 0.0745(6) Uani 1 1 d .
C1 C 0.2115(3) 0.0888(3) 0.5380(2) 0.0963(16) Uani 1 1 d .
H1A H 0.1881 0.0443 0.5561 0.144 Uiso 1 1 calc R
H1B H 0.2151 0.1241 0.5760 0.144 Uiso 1 1 calc R
H1C H 0.2658 0.0792 0.5194 0.144 Uiso 1 1 calc R
C2 C 0.1310(3) 0.0402(2) 0.4157(3) 0.0908(15) Uani 1 1 d .
H2A H 0.1834 0.0231 0.3983 0.136 Uiso 1 1 calc R
H2B H 0.0949 0.0493 0.3759 0.136 Uiso 1 1 calc R
H2C H 0.1069 0.0038 0.4463 0.136 Uiso 1 1 calc R
C3 C 0.0459(3) 0.1262(2) 0.5144(3) 0.0903(15) Uani 1 1 d .
H3A H 0.0386 0.0810 0.5397 0.135 Uiso 1 1 calc R
H3B H 0.0018 0.1324 0.4805 0.135 Uiso 1 1 calc R
H3C H 0.0454 0.1660 0.5479 0.135 Uiso 1 1 calc R
C4 C -0.0037(2) 0.1697(2) 0.3357(3) 0.0931(15) Uani 1 1 d .
H4A H -0.0168 0.1464 0.3804 0.140 Uiso 1 1 calc R
H4B H 0.0183 0.1343 0.3029 0.140 Uiso 1 1 calc R
H4C H -0.0529 0.1909 0.3157 0.140 Uiso 1 1 calc R
C5 C 0.0054(2) 0.3092(2) 0.3939(2) 0.0680(11) Uani 1 1 d .
H5A H 0.0332 0.3555 0.3964 0.102 Uiso 1 1 calc R
H5B H -0.0082 0.2931 0.4414 0.102 Uiso 1 1 calc R
H5C H -0.0442 0.3143 0.3662 0.102 Uiso 1 1 calc R
C6 C 0.0688(3) 0.2789(3) 0.2596(2) 0.0860(14) Uani 1 1 d .
H6A H 0.0128 0.2919 0.2482 0.129 Uiso 1 1 calc R
H6B H 0.0880 0.2426 0.2264 0.129 Uiso 1 1 calc R
H6C H 0.1032 0.3215 0.2564 0.129 Uiso 1 1 calc R
C7 C 0.1309(3) 0.2789(2) 0.5769(2) 0.0769(12) Uani 1 1 d .
H7A H 0.1450 0.3135 0.6136 0.115 Uiso 1 1 calc R
H7B H 0.1321 0.2304 0.5964 0.115 Uiso 1 1 calc R
H7C H 0.0764 0.2893 0.5592 0.115 Uiso 1 1 calc R
C8 C 0.2053(3) 0.3858(2) 0.5000(2) 0.0747(12) Uani 1 1 d .
H8A H 0.1546 0.4025 0.4789 0.112 Uiso 1 1 calc R
H8B H 0.2511 0.4024 0.4716 0.112 Uiso 1 1 calc R
H8C H 0.2101 0.4049 0.5478 0.112 Uiso 1 1 calc R
C9 C 0.3002(2) 0.2747(3) 0.5573(2) 0.0789(13) Uani 1 1 d .
H9A H 0.2979 0.3066 0.5981 0.118 Uiso 1 1 calc R
H9B H 0.3475 0.2868 0.5285 0.118 Uiso 1 1 calc R
H9C H 0.3045 0.2249 0.5733 0.118 Uiso 1 1 calc R
C10 C 0.2263(3) 0.39005(19) 0.3246(2) 0.0688(11) Uani 1 1 d .
H10A H 0.1760 0.3984 0.3506 0.103 Uiso 1 1 calc R
H10B H 0.2161 0.3954 0.2741 0.103 Uiso 1 1 calc R
H10C H 0.2672 0.4249 0.3394 0.103 Uiso 1 1 calc R
C11 C 0.3678(2) 0.3171(2) 0.3749(2) 0.0617(10) Uani 1 1 d .
H11A H 0.3982 0.2723 0.3804 0.093 Uiso 1 1 calc R
H11B H 0.3646 0.3417 0.4203 0.093 Uiso 1 1 calc R
H11C H 0.3954 0.3479 0.3408 0.093 Uiso 1 1 calc R
C12 C 0.2912(2) 0.2723(2) 0.25058(19) 0.0657(10) Uani 1 1 d .
H12A H 0.3170 0.3133 0.2276 0.099 Uiso 1 1 calc R
H12B H 0.2421 0.2591 0.2248 0.099 Uiso 1 1 calc R
H12C H 0.3287 0.2316 0.2510 0.099 Uiso 1 1 calc R
C13 C 0.26911(19) 0.14653(16) 0.36238(17) 0.0419(7) Uani 1 1 d .
C14 C 0.3436(2) 0.12577(17) 0.39005(17) 0.0432(7) Uani 1 1 d .
C15 C 0.40253(19) 0.07740(16) 0.35971(18) 0.0437(8) Uani 1 1 d .
C16 C 0.4773(2) 0.05608(18) 0.3920(2) 0.0556(9) Uani 1 1 d .
C17 C 0.5321(2) 0.01194(19) 0.3575(2) 0.0638(11) Uani 1 1 d .
C18 C 0.5150(2) -0.01376(19) 0.2900(2) 0.0662(11) Uani 1 1 d .
C19 C 0.4430(2) 0.00305(19) 0.2571(2) 0.0606(10) Uani 1 1 d .
C20 C 0.3838(2) 0.04865(17) 0.29049(18) 0.0479(8) Uani 1 1 d .
C21 C 0.3074(2) 0.06752(18) 0.26076(18) 0.0522(9) Uani 1 1 d .
C22 C 0.2542(2) 0.11201(18) 0.29599(18) 0.0492(8) Uani 1 1 d .

loop_
_atom_site_aniso_label
_atom_site_aniso_U_11
_atom_site_aniso_U_22
_atom_site_aniso_U_33
_atom_site_aniso_U_23
_atom_site_aniso_U_13
_atom_site_aniso_U_12
Co1 0.0324(2) 0.0382(2) 0.0372(2) 0.00059(18) 0.00384(17) 0.00194(18)
P1 0.0531(6) 0.0470(5) 0.0781(7) 0.0144(5) 0.0213(5) 0.0039(4)
P2 0.0364(5) 0.0548(5) 0.0523(5) -0.0088(4) -0.0051(4) 0.0040(4)
P3 0.0517(5) 0.0616(6) 0.0377(5) -0.0043(4) 0.0018(4) 0.0054(4)
P4 0.0429(5) 0.0435(5) 0.0425(5) 0.0019(4) 0.0052(4) -0.0007(4)
F1 0.0524(12) 0.0660(12) 0.0551(12) -0.0127(10) -0.0043(9) 0.0161(10)
F2 0.0585(13) 0.0795(15) 0.0877(16) -0.0215(13) -0.0183(12) 0.0187(11)
F3 0.0582(14) 0.0912(18) 0.147(2) -0.0265(17) -0.0088(15) 0.0287(14)
F4 0.0809(16) 0.0775(16) 0.139(2) -0.0271(16) 0.0404(16) 0.0274(13)
F5 0.1034(19) 0.0786(16) 0.0766(16) -0.0276(13) 0.0225(14) 0.0101(14)
F6 0.0992(17) 0.0803(15) 0.0602(14) -0.0299(12) -0.0059(12) 0.0102(13)
F7 0.0705(14) 0.0823(15) 0.0708(14) -0.0274(12) -0.0208(12) 0.0171(12)
C1 0.096(3) 0.093(3) 0.101(4) 0.059(3) 0.021(3) 0.018(3)
C2 0.087(3) 0.045(2) 0.141(4) 0.000(2) 0.035(3) -0.008(2)
C3 0.074(3) 0.082(3) 0.115(4) 0.017(3) 0.044(3) -0.003(2)
C4 0.059(3) 0.076(3) 0.144(4) -0.020(3) -0.034(3) -0.010(2)
C5 0.048(2) 0.076(3) 0.080(3) -0.009(2) -0.002(2) 0.019(2)
C6 0.066(3) 0.138(4) 0.054(2) 0.004(3) -0.014(2) 0.020(3)
C7 0.089(3) 0.090(3) 0.052(2) -0.003(2) 0.022(2) 0.008(3)
C8 0.090(3) 0.065(3) 0.069(3) -0.024(2) 0.013(2) -0.004(2)
C9 0.067(3) 0.116(4) 0.053(2) -0.020(2) -0.015(2) 0.008(3)
C10 0.082(3) 0.048(2) 0.077(3) 0.010(2) 0.003(2) 0.004(2)
C11 0.045(2) 0.067(2) 0.073(2) 0.007(2) 0.0061(19) -0.0124(18)
C12 0.077(3) 0.072(3) 0.048(2) 0.0037(19) 0.0199(19) 0.000(2)
C13 0.0414(18) 0.0391(17) 0.0454(19) 0.0017(14) 0.0041(15) -0.0018(14)
C14 0.0456(19) 0.0395(17) 0.0444(19) -0.0055(14) 0.0036(15) 0.0000(15)
C15 0.0401(18) 0.0343(16) 0.057(2) 0.0005(15) 0.0108(15) -0.0005(14)
C16 0.047(2) 0.0434(19) 0.076(3) -0.0082(18) 0.0041(19) 0.0000(16)
C17 0.043(2) 0.048(2) 0.100(3) -0.008(2) 0.009(2) 0.0098(17)
C18 0.057(2) 0.047(2) 0.094(3) -0.014(2) 0.031(2) 0.0057(19)
C19 0.067(3) 0.046(2) 0.069(3) -0.0113(19) 0.024(2) -0.0052(19)
C20 0.053(2) 0.0326(16) 0.058(2) -0.0010(15) 0.0157(17) -0.0020(15)
C21 0.066(2) 0.0451(19) 0.046(2) -0.0106(16) 0.0049(18) -0.0052(17)
C22 0.049(2) 0.0458(19) 0.053(2) -0.0049(16) -0.0012(17) 0.0010(16)

loop_
_atom_type_symbol
_atom_type_description
_atom_type_scat_dispersion_real
_atom_type_scat_dispersion_imag
_atom_type_scat_source
C C 0.0033 0.0016 'International Tables Vol C Tables 4.2.6.8 and 6.1.1.4'
H H 0.0000 0.0000 'International Tables Vol C Tables 4.2.6.8 and 6.1.1.4'
F F 0.0171 0.0103 'International Tables Vol C Tables 4.2.6.8 and 6.1.1.4'
P P 0.1023 0.0942 'International Tables Vol C Tables 4.2.6.8 and 6.1.1.4'
Co Co 0.3494 0.9721 'International Tables Vol C Tables 4.2.6.8 and 6.1.1.4'

loop_
_geom_angle_atom_site_label_1
_geom_angle_atom_site_label_2
_geom_angle_atom_site_label_3
_geom_angle
C13 Co1 P4 82.61(9)
C13 Co1 P1 83.87(9)
P4 Co1 P1 165.43(4)
C13 Co1 P3 129.35(9)
P4 Co1 P3 91.64(4)
P1 Co1 P3 92.73(4)
C13 Co1 P2 118.84(9)
P4 Co1 P2 95.58(4)
P1 Co1 P2 95.68(4)
P3 Co1 P2 111.78(4)
C2 P1 C1 98.7(2)
C2 P1 C3 98.4(2)
C1 P1 C3 99.1(2)
C2 P1 Co1 116.61(15)
C1 P1 Co1 117.83(16)
C3 P1 Co1 121.88(15)
C5 P2 C4 98.4(2)
C5 P2 C6 97.69(19)
C4 P2 C6 95.3(2)
C5 P2 Co1 116.34(13)
C4 P2 Co1 121.63(15)
C6 P2 Co1 122.23(14)
C7 P3 C8 95.29(19)
C7 P3 C9 97.55(19)
C8 P3 C9 97.3(2)
C7 P3 Co1 120.81(15)
C8 P3 Co1 121.67(14)
C9 P3 Co1 118.57(14)
C11 P4 C12 97.70(18)
C11 P4 C10 100.16(19)
C12 P4 C10 97.44(18)
C11 P4 Co1 117.12(12)
C12 P4 Co1 118.50(13)
C10 P4 Co1 121.41(14)
P1 C1 H1A 109.5
P1 C1 H1B 109.5
H1A C1 H1B 109.5
P1 C1 H1C 109.5
H1A C1 H1C 109.5
H1B C1 H1C 109.5
P1 C2 H2A 109.5
P1 C2 H2B 109.5
H2A C2 H2B 109.5
P1 C2 H2C 109.5
H2A C2 H2C 109.5
H2B C2 H2C 109.5
P1 C3 H3A 109.5
P1 C3 H3B 109.5
H3A C3 H3B 109.5
P1 C3 H3C 109.5
H3A C3 H3C 109.5
H3B C3 H3C 109.5
P2 C4 H4A 109.5
P2 C4 H4B 109.5
H4A C4 H4B 109.5
P2 C4 H4C 109.5
H4A C4 H4C 109.5
H4B C4 H4C 109.5
P2 C5 H5A 109.5
P2 C5 H5B 109.5
H5A C5 H5B 109.5
P2 C5 H5C 109.5
H5A C5 H5C 109.5
H5B C5 H5C 109.5
P2 C6 H6A 109.5
P2 C6 H6B 109.5
H6A C6 H6B 109.5
P2 C6 H6C 109.5
H6A C6 H6C 109.5
H6B C6 H6C 109.5
P3 C7 H7A 109.5
P3 C7 H7B 109.5
H7A C7 H7B 109.5
P3 C7 H7C 109.5
H7A C7 H7C 109.5
H7B C7 H7C 109.5
P3 C8 H8A 109.5
P3 C8 H8B 109.5
H8A C8 H8B 109.5
P3 C8 H8C 109.5
H8A C8 H8C 109.5
H8B C8 H8C 109.5
P3 C9 H9A 109.5
P3 C9 H9B 109.5
H9A C9 H9B 109.5
P3 C9 H9C 109.5
H9A C9 H9C 109.5
H9B C9 H9C 109.5
P4 C10 H10A 109.5
P4 C10 H10B 109.5
H10A C10 H10B 109.5
P4 C10 H10C 109.5
H10A C10 H10C 109.5
H10B C10 H10C 109.5
P4 C11 H11A 109.5
P4 C11 H11B 109.5
H11A C11 H11B 109.5
P4 C11 H11C 109.5
H11A C11 H11C 109.5
H11B C11 H11C 109.5
P4 C12 H12A 109.5
P4 C12 H12B 109.5
H12A C12 H12B 109.5
P4 C12 H12C 109.5
H12A C12 H12C 109.5
H12B C12 H12C 109.5
C14 C13 C22 111.0(3)
C14 C13 Co1 126.0(2)
C22 C13 Co1 122.9(2)
C13 C14 F1 118.0(3)
C13 C14 C15 128.1(3)
F1 C14 C15 113.9(3)
C16 C15 C14 125.5(3)
C16 C15 C20 117.8(3)
C14 C15 C20 116.6(3)
F2 C16 C17 117.7(3)
F2 C16 C15 120.8(3)
C17 C16 C15 121.6(4)
F3 C17 C16 120.6(4)
F3 C17 C18 119.1(3)
C16 C17 C18 120.3(4)
F4 C18 C19 120.3(4)
F4 C18 C17 118.9(4)
C19 C18 C17 120.8(3)
F5 C19 C18 118.4(3)
F5 C19 C20 120.3(4)
C18 C19 C20 121.2(4)
C21 C20 C19 124.8(3)
C21 C20 C15 117.1(3)
C19 C20 C15 118.2(3)
F6 C21 C22 119.3(3)
F6 C21 C20 119.4(3)
C22 C21 C20 121.2(3)
F7 C22 C21 115.2(3)
F7 C22 C13 119.0(3)
C21 C22 C13 125.8(3)

loop_
_geom_bond_atom_site_label_1
_geom_bond_atom_site_label_2
_geom_bond_distance
Co1 C13 2.008(3)
Co1 P4 2.1850(9)
Co1 P1 2.1879(10)
Co1 P3 2.1954(10)
Co1 P2 2.2020(10)
P1 C2 1.827(4)
P1 C1 1.828(4)
P1 C3 1.853(4)
P2 C5 1.830(4)
P2 C4 1.838(4)
P2 C6 1.838(4)
P3 C7 1.831(4)
P3 C8 1.831(4)
P3 C9 1.847(4)
P4 C11 1.823(3)
P4 C12 1.834(4)
P4 C10 1.845(4)
F1 C14 1.367(3)
F2 C16 1.340(4)
F3 C17 1.332(4)
F4 C18 1.343(4)
F5 C19 1.341(4)
F6 C21 1.351(4)
F7 C22 1.353(4)
C1 H1A 0.9600
C1 H1B 0.9600
C1 H1C 0.9600
C2 H2A 0.9600
C2 H2B 0.9600
C2 H2C 0.9600
C3 H3A 0.9600
C3 H3B 0.9600
C3 H3C 0.9600
C4 H4A 0.9600
C4 H4B 0.9600
C4 H4C 0.9600
C5 H5A 0.9600
C5 H5B 0.9600
C5 H5C 0.9600
C6 H6A 0.9600
C6 H6B 0.9600
C6 H6C 0.9600
C7 H7A 0.9600
C7 H7B 0.9600
C7 H7C 0.9600
C8 H8A 0.9600
C8 H8B 0.9600
C8 H8C 0.9600
C9 H9A 0.9600
C9 H9B 0.9600
C9 H9C 0.9600
C10 H10A 0.9600
C10 H10B 0.9600
C10 H10C 0.9600
C11 H11A 0.9600
C11 H11B 0.9600
C11 H11C 0.9600
C12 H12A 0.9600
C12 H12B 0.9600
C12 H12C 0.9600
C13 C14 1.366(4)
C13 C22 1.410(4)
C14 C15 1.418(4)
C15 C16 1.407(5)
C15 C20 1.426(4)
C16 C17 1.360(5)
C17 C18 1.372(5)
C18 C19 1.352(5)
C19 C20 1.414(5)
C20 C21 1.399(5)
C21 C22 1.355(5)

loop_
_geom_torsion_atom_site_label_1
_geom_torsion_atom_site_label_2
_geom_torsion_atom_site_label_3
_geom_torsion_atom_site_label_4
_geom_torsion
C13 Co1 P1 C2 -44.13(19)
P4 Co1 P1 C2 -66.1(3)
P3 Co1 P1 C2 -173.42(17)
P2 Co1 P1 C2 74.36(17)
C13 Co1 P1 C1 72.9(2)
P4 Co1 P1 C1 51.0(3)
P3 Co1 P1 C1 -56.35(19)
P2 Co1 P1 C1 -168.57(19)
C13 Co1 P1 C3 -164.4(2)
P4 Co1 P1 C3 173.6(2)
P3 Co1 P1 C3 66.3(2)
P2 Co1 P1 C3 -45.9(2)
C13 Co1 P2 C5 -179.70(18)
P4 Co1 P2 C5 -95.08(16)
P1 Co1 P2 C5 94.18(16)
P3 Co1 P2 C5 -1.06(16)
C13 Co1 P2 C4 60.6(2)
P4 Co1 P2 C4 145.2(2)
P1 Co1 P2 C4 -25.5(2)
P3 Co1 P2 C4 -120.8(2)
C13 Co1 P2 C6 -60.5(2)
P4 Co1 P2 C6 24.18(19)
P1 Co1 P2 C6 -146.57(19)
P3 Co1 P2 C6 118.20(19)
C13 Co1 P3 C7 -121.6(2)
P4 Co1 P3 C7 156.57(17)
P1 Co1 P3 C7 -37.33(17)
P2 Co1 P3 C7 59.89(17)
C13 Co1 P3 C8 118.8(2)
P4 Co1 P3 C8 36.96(17)
P1 Co1 P3 C8 -156.94(17)
P2 Co1 P3 C8 -59.71(17)
C13 Co1 P3 C9 -1.7(2)
P4 Co1 P3 C9 -83.49(18)
P1 Co1 P3 C9 82.61(18)
P2 Co1 P3 C9 179.83(17)
C13 Co1 P4 C11 -73.17(17)
P1 Co1 P4 C11 -51.1(2)
P3 Co1 P4 C11 56.32(15)
P2 Co1 P4 C11 168.39(15)
C13 Co1 P4 C12 43.52(18)
P1 Co1 P4 C12 65.6(2)
P3 Co1 P4 C12 173.02(15)
P2 Co1 P4 C12 -74.91(15)
C13 Co1 P4 C10 163.80(19)
P1 Co1 P4 C10 -174.2(2)
P3 Co1 P4 C10 -66.71(17)
P2 Co1 P4 C10 45.37(17)
P4 Co1 C13 C14 88.7(3)
P1 Co1 C13 C14 -85.9(3)
P3 Co1 C13 C14 2.6(3)
P2 Co1 C13 C14 -179.0(2)
P4 Co1 C13 C22 -88.7(3)
P1 Co1 C13 C22 96.8(3)
P3 Co1 C13 C22 -174.7(2)
P2 Co1 C13 C22 3.6(3)
C22 C13 C14 F1 179.1(3)
Co1 C13 C14 F1 1.5(4)
C22 C13 C14 C15 0.9(5)
Co1 C13 C14 C15 -176.7(2)
C13 C14 C15 C16 -177.7(3)
F1 C14 C15 C16 3.9(5)
C13 C14 C15 C20 2.6(5)
F1 C14 C15 C20 -175.7(3)
C14 C15 C16 F2 3.4(5)
C20 C15 C16 F2 -177.0(3)
C14 C15 C16 C17 -177.0(3)
C20 C15 C16 C17 2.7(5)
F2 C16 C17 F3 -0.3(5)
C15 C16 C17 F3 -180.0(3)
F2 C16 C17 C18 178.9(3)
C15 C16 C17 C18 -0.7(6)
F3 C17 C18 F4 -1.4(6)
C16 C17 C18 F4 179.3(3)
F3 C17 C18 C19 178.0(3)
C16 C17 C18 C19 -1.3(6)
F4 C18 C19 F5 0.2(5)
C17 C18 C19 F5 -179.1(3)
F4 C18 C19 C20 -179.4(3)
C17 C18 C19 C20 1.2(6)
F5 C19 C20 C21 1.6(5)
C18 C19 C20 C21 -178.8(3)
F5 C19 C20 C15 -178.8(3)
C18 C19 C20 C15 0.8(5)
C16 C15 C20 C21 176.9(3)
C14 C15 C20 C21 -3.4(4)
C16 C15 C20 C19 -2.6(4)
C14 C15 C20 C19 177.0(3)
C19 C20 C21 F6 0.5(5)
C15 C20 C21 F6 -179.0(3)
C19 C20 C21 C22 -179.6(3)
C15 C20 C21 C22 0.9(5)
F6 C21 C22 F7 1.0(5)
C20 C21 C22 F7 -178.9(3)
F6 C21 C22 C13 -177.0(3)
C20 C21 C22 C13 3.1(5)
C14 C13 C22 F7 178.2(3)
Co1 C13 C22 F7 -4.1(4)
C14 C13 C22 C21 -3.9(5)
Co1 C13 C22 C21 173.8(3)
